data_4021883
loop_
_publ_author_name
'Babak Kaboudin'
'Hamideh Haghighat'
'Tsutomu Yokomatsu'

_publ_section_title
;
 A Novel Method for the Separation of Bis(\a-hydroxyalkyl)phosphinic
 Acid Diastereoisomers via Formation of Novel Cyclic Phosphinic Acids
;
_journal_name_full 'Journal of Organic Chemistry'
_journal_page_first 6604
_journal_page_last 6606
_journal_paper_doi 10.1021/jo060547h
_journal_volume 71
_journal_year 2006
_chemical_formula_moiety 'C21 H19 O4 P'
_chemical_formula_sum 'C21 H19 O4 P'
_chemical_formula_weight 366.33
_chemical_name_systematic
; 
 ? 
;
_space_group_IT_number 33
_space_group_name_Hall 'P 2c -2n'
_space_group_name_H-M_alt 'P n a 21'
_symmetry_cell_setting orthorhombic
_symmetry_space_group_name_Hall 'P 2c -2n'
_symmetry_space_group_name_H-M 'P n a 21'
_atom_sites_solution_hydrogens geom
_atom_sites_solution_primary direct
_atom_sites_solution_secondary difmap
_audit_creation_method SHELXL-97
_cell_angle_alpha 90.00
_cell_angle_beta 90.00
_cell_angle_gamma 90.00
_cell_formula_units_Z 4
_cell_length_a 15.461(3)
_cell_length_b 19.710(4)
_cell_length_c 5.7408(11)
_cell_measurement_reflns_used 2540
_cell_measurement_temperature 90
_cell_measurement_theta_max 22.50
_cell_measurement_theta_min 3.70
_cell_volume 1749.4(6)
_computing_cell_refinement 'Bruker SMART'
_computing_data_collection 'Bruker SMART'
_computing_data_reduction 'Bruker SAINT'
_computing_molecular_graphics 'Bruker SHELXTL'
_computing_publication_material 'Bruker SHELXTL'
_computing_structure_refinement 'SHELXL-97 (Sheldrick, 1997)'
_computing_structure_solution 'SHELXS-97 (Sheldrick, 1990)'
_diffrn_ambient_temperature 90
_diffrn_detector_area_resol_mean 8.333
_diffrn_measured_fraction_theta_full 0.999
_diffrn_measured_fraction_theta_max 0.999
_diffrn_measurement_device_type 'CCD area detector'
_diffrn_measurement_method 'phi and omega scans'
_diffrn_radiation_monochromator graphite
_diffrn_radiation_source 'fine-focus sealed tube'
_diffrn_radiation_type MoK\a
_diffrn_radiation_wavelength 0.71073
_diffrn_reflns_av_R_equivalents 0.0782
_diffrn_reflns_av_sigmaI/netI 0.0652
_diffrn_reflns_limit_h_max 20
_diffrn_reflns_limit_h_min -20
_diffrn_reflns_limit_k_max 25
_diffrn_reflns_limit_k_min -25
_diffrn_reflns_limit_l_max 7
_diffrn_reflns_limit_l_min -7
_diffrn_reflns_number 19625
_diffrn_reflns_theta_full 27.49
_diffrn_reflns_theta_max 27.49
_diffrn_reflns_theta_min 1.67
_exptl_absorpt_coefficient_mu 0.181
_exptl_absorpt_correction_T_max 0.9964
_exptl_absorpt_correction_T_min 0.9698
_exptl_absorpt_correction_type empirical
_exptl_absorpt_process_details
;
SADABS Sheldrick 1996
;
_exptl_crystal_colour colorless
_exptl_crystal_density_diffrn 1.391
_exptl_crystal_density_meas 0
_exptl_crystal_density_method 'not measured'
_exptl_crystal_description needle
_exptl_crystal_F_000 768
_exptl_crystal_size_max 0.17
_exptl_crystal_size_mid 0.02
_exptl_crystal_size_min 0.02
_refine_diff_density_max 0.334
_refine_diff_density_min -0.319
_refine_diff_density_rms 0.056
_refine_ls_abs_structure_details 'Flack H D (1983), Acta Cryst. A39, 876-881'
_refine_ls_abs_structure_Flack 0.12(10)
_refine_ls_extinction_coef 0.0023(8)
_refine_ls_extinction_expression Fc^*^=kFc[1+0.001xFc^2^\l^3^/sin(2\q)]^-1/4^
_refine_ls_extinction_method SHELXL
_refine_ls_goodness_of_fit_ref 1.025
_refine_ls_hydrogen_treatment mixed
_refine_ls_matrix_type full
_refine_ls_number_parameters 240
_refine_ls_number_reflns 4015
_refine_ls_number_restraints 1
_refine_ls_restrained_S_all 1.025
_refine_ls_R_factor_all 0.0646
_refine_ls_R_factor_gt 0.0415
_refine_ls_shift/su_max 0.001
_refine_ls_shift/su_mean 0.000
_refine_ls_structure_factor_coef Fsqd
_refine_ls_weighting_details 'calc w=1/[\s^2^(Fo^2^)+(0.0408P)^2^+0.0149P] where P=(Fo^2^+2Fc^2^)/3'
_refine_ls_weighting_scheme calc
_refine_ls_wR_factor_gt 0.0797
_refine_ls_wR_factor_ref 0.0874
_reflns_number_gt 3179
_reflns_number_total 4015
_reflns_threshold_expression >2sigma(I)
_cod_data_source_file jo060547hsi20060313_074751.cif
_cod_depositor_comments
;
The following automatic conversions were performed:
'_symmetry_cell_setting' value 'Orthorhombic' changed to 'orthorhombic'
according to '/home/saulius/struct/CIF-dictionaries/cif_core.dic'
dictionary named 'cif_core.dic' version 2.4.1 from 2010-06-29.

Automatic conversion script
Id: cif_fix_enum 1527 2010-12-29 10:47:43Z saulius 
;
_cod_database_code 4021883

loop_
_symmetry_equiv_pos_as_xyz
'x, y, z'
'-x, -y, z+1/2'
'x+1/2, -y+1/2, z'
'-x+1/2, y+1/2, z+1/2'

loop_
_atom_site_label
_atom_site_type_symbol
_atom_site_fract_x
_atom_site_fract_y
_atom_site_fract_z
_atom_site_U_iso_or_equiv
_atom_site_adp_type
_atom_site_occupancy
_atom_site_symmetry_multiplicity
_atom_site_calc_flag
_atom_site_refinement_flags
O1 O 0.22574(9) 0.47120(8) -0.0464(3) 0.0164(4) Uani 1 1 d .
O2 O 0.27797(10) 0.58198(8) -0.0635(3) 0.0157(4) Uani 1 1 d .
O3 O 0.37974(10) 0.49550(8) 0.3496(3) 0.0169(4) Uani 1 1 d .
O4 O 0.47975(10) 0.46141(8) 0.0146(3) 0.0171(4) Uani 1 1 d .
P1 P 0.39339(4) 0.48874(3) 0.08191(12) 0.01342(14) Uani 1 1 d .
C1 C 0.09582(15) 0.59250(12) -0.0819(4) 0.0168(5) Uani 1 1 d .
H1 H 0.1199 0.6035 0.0656 0.020 Uiso 1 1 calc R
C2 C 0.14395(15) 0.55571(11) -0.2429(4) 0.0137(5) Uani 1 1 d .
C3 C 0.40940(13) 0.63051(11) 0.0723(5) 0.0142(5) Uani 1 1 d .
C4 C 0.02409(15) 0.56053(13) -0.5109(4) 0.0181(6) Uani 1 1 d .
H4 H -0.0008 0.5490 -0.6568 0.022 Uiso 1 1 calc R
C5 C 0.48123(15) 0.66333(12) -0.0207(5) 0.0192(6) Uani 1 1 d .
H5 H 0.5068 0.6470 -0.1604 0.023 Uiso 1 1 calc R
C6 C 0.30665(14) 0.43428(11) -0.0299(4) 0.0134(5) Uani 1 1 d .
H6 H 0.3232 0.4200 -0.1910 0.016 Uiso 1 1 calc R
C7 C 0.24664(15) 0.37333(12) 0.3218(5) 0.0177(5) Uani 1 1 d .
H7 H 0.2266 0.4155 0.3807 0.021 Uiso 1 1 calc R
C8 C 0.37049(14) 0.57106(12) -0.0545(4) 0.0146(5) Uani 1 1 d .
H8 H 0.3935 0.5704 -0.2173 0.017 Uiso 1 1 calc R
C9 C 0.51555(15) 0.71986(12) 0.0900(5) 0.0220(5) Uani 1 1 d .
H9 H 0.5642 0.7424 0.0252 0.026 Uiso 1 1 calc R
C10 C 0.10818(15) 0.54076(11) -0.4601(4) 0.0151(5) Uani 1 1 d .
H10 H 0.1414 0.5171 -0.5732 0.018 Uiso 1 1 calc R
C11 C 0.47887(17) 0.74352(12) 0.2953(5) 0.0224(6) Uani 1 1 d .
H11 H 0.5026 0.7821 0.3713 0.027 Uiso 1 1 calc R
C12 C 0.37293(15) 0.65450(12) 0.2780(4) 0.0176(6) Uani 1 1 d .
H12 H 0.3240 0.6322 0.3427 0.021 Uiso 1 1 calc R
C13 C 0.01245(15) 0.61318(13) -0.1370(4) 0.0182(6) Uani 1 1 d .
H13 H -0.0201 0.6387 -0.0273 0.022 Uiso 1 1 calc R
C14 C 0.32223(15) 0.30934(12) 0.0321(4) 0.0202(6) Uani 1 1 d .
H14 H 0.3534 0.3072 -0.1104 0.024 Uiso 1 1 calc R
C15 C -0.02359(15) 0.59696(12) -0.3499(4) 0.0196(6) Uani 1 1 d .
H15 H -0.0809 0.6108 -0.3856 0.024 Uiso 1 1 calc R
C16 C 0.23340(15) 0.53073(11) -0.1874(4) 0.0148(5) Uani 1 1 d .
H16 H 0.2650 0.5198 -0.3347 0.018 Uiso 1 1 calc R
C17 C 0.40753(16) 0.71068(13) 0.3889(5) 0.0212(6) Uani 1 1 d .
H17 H 0.3824 0.7268 0.5294 0.025 Uiso 1 1 calc R
C18 C 0.29183(14) 0.37099(12) 0.1110(5) 0.0156(5) Uani 1 1 d .
C19 C 0.26159(16) 0.25238(13) 0.3639(5) 0.0238(6) Uani 1 1 d .
H19 H 0.2508 0.2119 0.4489 0.029 Uiso 1 1 calc R
C20 C 0.23115(15) 0.31407(13) 0.4447(5) 0.0237(6) Uani 1 1 d .
H20 H 0.1993 0.3158 0.5860 0.028 Uiso 1 1 calc R
C21 C 0.30781(16) 0.25047(13) 0.1581(5) 0.0254(7) Uani 1 1 d .
H21 H 0.3299 0.2085 0.1026 0.030 Uiso 1 1 calc R
H1O H 0.429(3) 0.511(2) 0.419(8) 0.096(16) Uiso 1 1 d .

loop_
_atom_site_aniso_label
_atom_site_aniso_U_11
_atom_site_aniso_U_22
_atom_site_aniso_U_33
_atom_site_aniso_U_23
_atom_site_aniso_U_13
_atom_site_aniso_U_12
O1 0.0135(8) 0.0153(9) 0.0204(9) 0.0027(7) -0.0013(7) 0.0003(7)
O2 0.0129(8) 0.0156(9) 0.0186(9) -0.0012(7) -0.0032(7) 0.0008(6)
O3 0.0161(9) 0.0218(9) 0.0128(9) 0.0000(7) -0.0004(7) -0.0014(7)
O4 0.0150(9) 0.0179(9) 0.0184(10) 0.0012(7) 0.0013(7) -0.0003(7)
P1 0.0122(3) 0.0143(3) 0.0137(3) 0.0013(3) 0.0004(3) -0.0002(2)
C1 0.0219(13) 0.0152(12) 0.0132(13) 0.0000(10) -0.0013(11) -0.0018(10)
C2 0.0124(12) 0.0117(12) 0.0170(14) 0.0053(10) -0.0011(10) -0.0018(9)
C3 0.0141(11) 0.0138(11) 0.0148(12) 0.0030(12) -0.0039(12) 0.0013(8)
C4 0.0174(13) 0.0207(13) 0.0163(14) 0.0024(11) -0.0046(10) -0.0026(10)
C5 0.0194(13) 0.0184(13) 0.0198(14) 0.0002(11) 0.0007(11) 0.0046(10)
C6 0.0143(12) 0.0114(12) 0.0143(13) -0.0015(10) 0.0003(10) 0.0039(9)
C7 0.0145(12) 0.0176(12) 0.0211(14) -0.0007(11) -0.0016(11) 0.0012(10)
C8 0.0119(12) 0.0179(13) 0.0139(13) 0.0027(10) 0.0003(10) 0.0014(9)
C9 0.0172(12) 0.0196(12) 0.0293(15) 0.0040(13) 0.0011(14) -0.0028(9)
C10 0.0191(12) 0.0138(11) 0.0125(15) -0.0021(10) 0.0021(10) 0.0005(10)
C11 0.0217(14) 0.0165(13) 0.0290(16) -0.0039(12) -0.0079(12) 0.0030(11)
C12 0.0145(13) 0.0204(13) 0.0179(14) 0.0020(11) -0.0004(10) -0.0002(10)
C13 0.0189(13) 0.0163(13) 0.0194(14) -0.0004(11) 0.0052(11) -0.0003(10)
C14 0.0179(12) 0.0198(13) 0.0228(16) -0.0004(11) -0.0004(10) 0.0014(10)
C15 0.0128(12) 0.0186(13) 0.0275(16) 0.0048(10) -0.0017(10) 0.0023(10)
C16 0.0161(12) 0.0146(12) 0.0137(13) 0.0011(10) 0.0016(10) -0.0007(10)
C17 0.0268(14) 0.0224(14) 0.0145(14) -0.0035(11) -0.0027(11) 0.0058(11)
C18 0.0128(11) 0.0168(12) 0.0172(14) -0.0002(11) -0.0041(11) -0.0009(9)
C19 0.0216(14) 0.0221(15) 0.0277(16) 0.0092(12) -0.0081(12) -0.0061(11)
C20 0.0181(13) 0.0306(16) 0.0225(14) 0.0051(13) -0.0022(12) -0.0036(11)
C21 0.0271(15) 0.0146(13) 0.0343(18) -0.0018(11) -0.0084(12) 0.0004(11)

loop_
_atom_type_symbol
_atom_type_description
_atom_type_scat_dispersion_real
_atom_type_scat_dispersion_imag
_atom_type_scat_source
C C 0.0033 0.0016 'International Tables Vol C Tables 4.2.6.8 and 6.1.1.4'
H H 0.0000 0.0000 'International Tables Vol C Tables 4.2.6.8 and 6.1.1.4'
O O 0.0106 0.0060 'International Tables Vol C Tables 4.2.6.8 and 6.1.1.4'
P P 0.1023 0.0942 'International Tables Vol C Tables 4.2.6.8 and 6.1.1.4'

loop_
_geom_angle_atom_site_label_1
_geom_angle_atom_site_label_2
_geom_angle_atom_site_label_3
_geom_angle
C16 O1 C6 112.15(16)
C16 O2 C8 113.15(17)
P1 O3 H1O 110(3)
O4 P1 O3 114.09(9)
O4 P1 C6 110.66(10)
O3 P1 C6 107.25(11)
O4 P1 C8 112.43(10)
O3 P1 C8 108.60(11)
C6 P1 C8 103.12(10)
C13 C1 C2 119.9(2)
C13 C1 H1 120.1
C2 C1 H1 120.1
C1 C2 C10 119.5(2)
C1 C2 C16 121.5(2)
C10 C2 C16 119.0(2)
C12 C3 C5 119.4(2)
C12 C3 C8 120.9(2)
C5 C3 C8 119.7(2)
C15 C4 C10 120.3(2)
C15 C4 H4 119.8
C10 C4 H4 119.8
C9 C5 C3 120.1(2)
C9 C5 H5 119.9
C3 C5 H5 119.9
O1 C6 C18 108.65(18)
O1 C6 P1 111.10(14)
C18 C6 P1 114.10(16)
O1 C6 H6 107.6
C18 C6 H6 107.6
P1 C6 H6 107.6
C20 C7 C18 119.9(2)
C20 C7 H7 120.0
C18 C7 H7 120.0
O2 C8 C3 107.25(18)
O2 C8 P1 109.71(15)
C3 C8 P1 113.88(17)
O2 C8 H8 108.6
C3 C8 H8 108.6
P1 C8 H8 108.6
C11 C9 C5 120.1(2)
C11 C9 H9 119.9
C5 C9 H9 119.9
C4 C10 C2 120.0(2)
C4 C10 H10 120.0
C2 C10 H10 120.0
C17 C11 C9 119.8(2)
C17 C11 H11 120.1
C9 C11 H11 120.1
C17 C12 C3 120.4(2)
C17 C12 H12 119.8
C3 C12 H12 119.8
C15 C13 C1 120.6(2)
C15 C13 H13 119.7
C1 C13 H13 119.7
C18 C14 C21 120.7(2)
C18 C14 H14 119.6
C21 C14 H14 119.6
C13 C15 C4 119.8(2)
C13 C15 H15 120.1
C4 C15 H15 120.1
O2 C16 O1 109.98(18)
O2 C16 C2 108.72(18)
O1 C16 C2 108.22(18)
O2 C16 H16 110.0
O1 C16 H16 110.0
C2 C16 H16 110.0
C12 C17 C11 120.1(2)
C12 C17 H17 119.9
C11 C17 H17 119.9
C14 C18 C7 118.9(2)
C14 C18 C6 120.1(2)
C7 C18 C6 120.9(2)
C21 C19 C20 119.1(2)
C21 C19 H19 120.4
C20 C19 H19 120.4
C19 C20 C7 120.8(3)
C19 C20 H20 119.6
C7 C20 H20 119.6
C19 C21 C14 120.5(2)
C19 C21 H21 119.8
C14 C21 H21 119.8

loop_
_geom_bond_atom_site_label_1
_geom_bond_atom_site_label_2
_geom_bond_distance
O1 C16 1.430(3)
O1 C6 1.450(3)
O2 C16 1.415(3)
O2 C8 1.448(3)
O3 P1 1.5567(18)
O3 H1O 0.91(4)
O4 P1 1.4907(16)
P1 C6 1.834(2)
P1 C8 1.836(2)
C1 C13 1.388(3)
C1 C2 1.391(3)
C1 H1 0.9500
C2 C10 1.396(3)
C2 C16 1.502(3)
C3 C12 1.392(4)
C3 C5 1.392(3)
C3 C8 1.505(3)
C4 C15 1.383(3)
C4 C10 1.388(3)
C4 H4 0.9500
C5 C9 1.388(3)
C5 H5 0.9500
C6 C18 1.505(3)
C6 H6 1.0000
C7 C20 1.385(4)
C7 C18 1.398(4)
C7 H7 0.9500
C8 H8 1.0000
C9 C11 1.388(4)
C9 H9 0.9500
C10 H10 0.9500
C11 C17 1.387(4)
C11 H11 0.9500
C12 C17 1.385(3)
C12 H12 0.9500
C13 C15 1.381(3)
C13 H13 0.9500
C14 C18 1.379(3)
C14 C21 1.386(3)
C14 H14 0.9500
C15 H15 0.9500
C16 H16 1.0000
C17 H17 0.9500
C19 C21 1.381(4)
C19 C20 1.384(4)
C19 H19 0.9500
C20 H20 0.9500
C21 H21 0.9500

loop_
_cod_related_entry_id
_cod_related_entry_database
_cod_related_entry_code
1 ChemSpider 24269
